data_7237921
loop_
_publ_author_name
'Shi, Yongqiang'
'Tang, Yumin'
'Yang, Kun'
'Qin, Minchao'
'Wang, Yang'
'Sun, Huiliang'
'Su, Mengyao'
'Lu, Xinhui'
'Zhou, Ming'
'Guo, Xugang'

_publ_section_title
;
 Thiazolothienyl imide-based wide bandgap copolymers for efficient polymer
 solar cells
;
_journal_issue 36
_journal_name_full 'Journal of Materials Chemistry C'
_journal_page_first 11142
_journal_paper_doi 10.1039/C9TC03301G
_journal_volume 7
_journal_year 2019
_chemical_formula_sum 'C H Br N O S'
_chemical_formula_weight 155.00
_space_group_crystal_system triclinic
_space_group_IT_number 2
_space_group_name_Hall '-P 1'
_space_group_name_H-M_alt 'P -1'
_atom_sites_solution_hydrogens geom
_audit_creation_method SHELXL-2013
_audit_update_record
;
2017-03-21 deposited with the CCDC.	2019-08-12 downloaded from the CCDC.
;
_cell_angle_alpha 74.50(8)
_cell_angle_beta 85.40(7)
_cell_angle_gamma 84.36(9)
_cell_formula_units_Z 9
_cell_length_a 4.914(4)
_cell_length_b 10.850(8)
_cell_length_c 18.952(12)
_cell_measurement_temperature 566(2)
_cell_volume 967.5(13)
_computing_structure_refinement 'SHELXL-2013 (Sheldrick, 2013)'
_diffrn_ambient_temperature 566(2)
_diffrn_measured_fraction_theta_full 0.882
_diffrn_measured_fraction_theta_max 0.866
_diffrn_radiation_type MoK\a
_diffrn_radiation_wavelength 0.71073
_diffrn_reflns_av_R_equivalents 0.1694
_diffrn_reflns_av_unetI/netI 0.0944
_diffrn_reflns_Laue_measured_fraction_full 0.882
_diffrn_reflns_Laue_measured_fraction_max 0.866
_diffrn_reflns_limit_h_max 5
_diffrn_reflns_limit_h_min -5
_diffrn_reflns_limit_k_max 12
_diffrn_reflns_limit_k_min -13
_diffrn_reflns_limit_l_max 22
_diffrn_reflns_limit_l_min -22
_diffrn_reflns_number 9480
_diffrn_reflns_point_group_measured_fraction_full 0.882
_diffrn_reflns_point_group_measured_fraction_max 0.866
_diffrn_reflns_theta_full 25.242
_diffrn_reflns_theta_max 25.466
_diffrn_reflns_theta_min 1.954
_exptl_absorpt_coefficient_mu 9.857
_exptl_crystal_density_diffrn 2.394
_exptl_crystal_F_000 657
_refine_diff_density_max 4.015
_refine_diff_density_min -1.070
_refine_diff_density_rms 0.276
_refine_ls_extinction_coef 0.56(16)
_refine_ls_extinction_expression Fc^*^=kFc[1+0.001xFc^2^\l^3^/sin(2\q)]^-1/4^
_refine_ls_extinction_method SHELXL
_refine_ls_goodness_of_fit_ref 6.293
_refine_ls_hydrogen_treatment constr
_refine_ls_matrix_type full
_refine_ls_number_parameters 219
_refine_ls_number_reflns 3088
_refine_ls_number_restraints 0
_refine_ls_restrained_S_all 6.293
_refine_ls_R_factor_all 0.3183
_refine_ls_R_factor_gt 0.3135
_refine_ls_shift/su_max 0.115
_refine_ls_shift/su_mean 0.031
_refine_ls_structure_factor_coef Fsqd
_refine_ls_weighting_details
;
 w=1/[\s^2^(Fo^2^)+(0.1000P)^2^]
 where P=(Fo^2^+2Fc^2^)/3
;
_refine_ls_weighting_scheme calc
_refine_ls_wR_factor_gt 0.7490
_refine_ls_wR_factor_ref 0.7616
_reflns_Friedel_coverage 0.000
_reflns_number_gt 2726
_reflns_number_total 3088
_reflns_threshold_expression 'I > 2\s(I)'
_cod_data_source_file c9tc03301g2.cif
_cod_data_source_block h
_cod_database_code 7237921
_shelx_space_group_comment
;
The symmetry employed for this shelxl refinement is uniquely defined
by the following loop, which should always be used as a source of
symmetry information in preference to the above space-group names.
They are only intended as comments.
;
_shelxl_version_number 2013-2

loop_
_space_group_symop_operation_xyz
'x, y, z'
'-x, -y, -z'

loop_
_atom_site_label
_atom_site_type_symbol
_atom_site_fract_x
_atom_site_fract_y
_atom_site_fract_z
_atom_site_U_iso_or_equiv
_atom_site_adp_type
_atom_site_occupancy
_atom_site_site_symmetry_order
_atom_site_calc_flag
_atom_site_refinement_flags_posn
_atom_site_refinement_flags_adp
Br1 Br 0.0804(7) 0.3732(3) 0.44881(16) 0.142(2) Uani 1 1 d . .
Br2 Br 1.3143(8) -0.2945(3) 0.69075(19) 0.146(2) Uani 1 1 d . .
S1 S 0.4970(19) 0.1562(7) 0.5256(4) 0.133(3) Uani 1 1 d . .
S2 S 0.912(2) -0.0747(7) 0.6139(4) 0.134(3) Uani 1 1 d . .
O1 O 0.492(4) 0.438(2) 0.6840(13) 0.156(8) Uani 1 1 d . .
O2 O 1.225(6) 0.1597(18) 0.7701(14) 0.160(8) Uani 1 1 d . .
N2 N 0.857(4) 0.2899(17) 0.7189(13) 0.123(7) Uani 1 1 d . .
N1 N 0.384(6) 0.361(2) 0.5747(12) 0.153(10) Uani 1 1 d . .
H1 H 0.3103 0.4332 0.5811 0.184 Uiso 1 1 calc R U
C5 C 0.664(7) 0.174(3) 0.6037(13) 0.134(9) Uani 1 1 d . .
C4 C 0.848(7) 0.0861(17) 0.6370(15) 0.119(7) Uani 1 1 d . .
C6 C 0.595(5) 0.269(3) 0.6211(14) 0.130(9) Uani 1 1 d . .
C7 C 0.638(7) 0.341(3) 0.6822(16) 0.139(9) Uani 1 1 d . .
C3 C 1.027(8) 0.064(4) 0.6936(14) 0.179(18) Uani 1 1 d . .
C2 C 1.152(6) -0.047(3) 0.719(2) 0.161(14) Uani 1 1 d . .
H2 H 1.2401 -0.0654 0.7629 0.194 Uiso 1 1 calc R U
C16 C 0.341(4) 0.3095(13) 0.5256(14) 0.137(9) Uani 1 1 d . .
C8 C 1.015(7) 0.176(2) 0.7297(13) 0.129(9) Uani 1 1 d . .
C9 C 0.924(4) 0.365(2) 0.7727(11) 0.101(6) Uani 1 1 d . .
H9A H 1.1170 0.3480 0.7821 0.121 Uiso 1 1 calc R U
H9B H 0.8892 0.4558 0.7504 0.121 Uiso 1 1 calc R U
C10 C 0.761(10) 0.330(5) 0.8429(15) 0.191(17) Uani 1 1 d . .
H10A H 0.7960 0.2392 0.8667 0.229 Uiso 1 1 calc R U
H10B H 0.5671 0.3478 0.8349 0.229 Uiso 1 1 calc R U
C11 C 0.851(8) 0.412(3) 0.8903(12) 0.150(11) Uani 1 1 d . .
H11A H 0.7935 0.3745 0.9410 0.180 Uiso 1 1 calc R U
H11B H 1.0499 0.4086 0.8872 0.180 Uiso 1 1 calc R U
C12 C 0.742(9) 0.550(3) 0.8694(13) 0.159(12) Uani 1 1 d . .
H12A H 0.8208 0.5884 0.8208 0.191 Uiso 1 1 calc R U
H12B H 0.5463 0.5512 0.8649 0.191 Uiso 1 1 calc R U
C17 C 1.156(5) -0.145(2) 0.6787(18) 0.150(11) Uani 1 1 d . .
C13 C 0.781(9) 0.639(8) 0.917(2) 0.32(5) Uani 1 1 d . .
H13A H 0.9657 0.6203 0.9333 0.382 Uiso 1 1 calc R U
H13B H 0.6567 0.6171 0.9598 0.382 Uiso 1 1 calc R U
C14 C 0.734(14) 0.791(6) 0.880(3) 0.32(5) Uani 1 1 d . .
H14A H 0.5526 0.8081 0.8615 0.386 Uiso 1 1 calc R U
H14B H 0.8641 0.8125 0.8384 0.386 Uiso 1 1 calc R U
C15 C 0.763(12) 0.894(9) 0.932(3) 0.34(5) Uani 1 1 d . .
H15A H 0.6629 0.9740 0.9117 0.509 Uiso 1 1 calc R U
H15B H 0.9522 0.9069 0.9339 0.509 Uiso 1 1 calc R U
H15C H 0.6890 0.8577 0.9813 0.509 Uiso 1 1 calc R U

loop_
_atom_site_aniso_label
_atom_site_aniso_U_11
_atom_site_aniso_U_22
_atom_site_aniso_U_33
_atom_site_aniso_U_23
_atom_site_aniso_U_13
_atom_site_aniso_U_12
Br1 0.157(3) 0.141(3) 0.124(3) -0.0233(19) -0.018(2) -0.006(2)
Br2 0.164(3) 0.128(3) 0.139(3) -0.025(2) -0.024(2) 0.007(2)
S1 0.154(6) 0.126(5) 0.115(5) -0.025(4) -0.021(4) 0.011(4)
S2 0.170(7) 0.115(5) 0.118(5) -0.029(3) -0.023(4) 0.000(4)
O1 0.134(13) 0.120(12) 0.177(18) 0.012(12) 0.000(12) 0.021(11)
O2 0.22(2) 0.111(11) 0.178(18) -0.088(12) -0.069(16) 0.032(12)
N2 0.116(13) 0.092(10) 0.172(18) -0.066(10) 0.023(12) 0.000(9)
N1 0.22(3) 0.143(16) 0.128(14) -0.074(13) 0.055(16) -0.100(17)
C5 0.19(3) 0.119(16) 0.086(11) -0.007(11) -0.072(14) 0.031(17)
C4 0.17(2) 0.063(8) 0.128(16) -0.028(9) -0.007(15) -0.016(11)
C6 0.096(12) 0.16(2) 0.118(16) 0.002(16) -0.066(12) 0.003(13)
C7 0.15(2) 0.13(2) 0.121(18) 0.001(14) -0.027(15) 0.000(18)
C3 0.24(4) 0.22(3) 0.103(15) -0.038(17) -0.029(18) -0.16(3)
C2 0.15(2) 0.089(12) 0.19(3) 0.019(16) 0.008(18) 0.064(16)
C16 0.095(9) 0.043(6) 0.23(2) 0.008(10) 0.027(12) 0.062(8)
C8 0.19(3) 0.111(14) 0.100(14) -0.045(11) -0.005(15) -0.051(16)
C9 0.097(10) 0.115(13) 0.102(11) -0.044(9) 0.025(9) -0.035(10)
C10 0.24(4) 0.27(4) 0.089(16) -0.08(2) -0.015(19) -0.04(3)
C11 0.25(3) 0.142(18) 0.077(11) -0.065(12) -0.025(14) 0.003(19)
C12 0.26(4) 0.15(2) 0.086(13) -0.063(13) -0.049(17) 0.01(2)
C17 0.108(13) 0.081(11) 0.23(3) -0.032(13) 0.033(15) 0.057(11)
C13 0.13(2) 0.70(15) 0.18(4) -0.21(6) -0.09(3) 0.00(5)
C14 0.39(8) 0.39(8) 0.16(3) -0.12(4) -0.06(4) 0.29(7)
C15 0.28(7) 0.67(14) 0.16(3) -0.24(6) 0.01(4) -0.17(9)

loop_
_atom_type_symbol
_atom_type_description
_atom_type_scat_dispersion_real
_atom_type_scat_dispersion_imag
_atom_type_scat_source
C C 0.0033 0.0016 'International Tables Vol C Tables 4.2.6.8 and 6.1.1.4'
H H 0.0000 0.0000 'International Tables Vol C Tables 4.2.6.8 and 6.1.1.4'
N N 0.0061 0.0033 'International Tables Vol C Tables 4.2.6.8 and 6.1.1.4'
O O 0.0106 0.0060 'International Tables Vol C Tables 4.2.6.8 and 6.1.1.4'
S S 0.1246 0.1234 'International Tables Vol C Tables 4.2.6.8 and 6.1.1.4'
Br Br -0.2901 2.4595 'International Tables Vol C Tables 4.2.6.8 and 6.1.1.4'

loop_
_geom_angle_atom_site_label_1
_geom_angle_atom_site_label_2
_geom_angle_atom_site_label_3
_geom_angle
C16 S1 C5 83.1(14)
C17 S2 C4 97.6(13)
C7 N2 C8 136(2)
C7 N2 C9 113(2)
C8 N2 C9 111(2)
C16 N1 C6 105(2)
C16 N1 H1 127.8
C6 N1 H1 127.7
C6 C5 C4 124(2)
C6 C5 S1 114.8(17)
C4 C5 S1 121(3)
C5 C4 C3 140(3)
C5 C4 S2 121(2)
C3 C4 S2 99(2)
C5 C6 N1 117(2)
C5 C6 C7 141.8(18)
N1 C6 C7 101(2)
O1 C7 N2 130(3)
O1 C7 C6 119(3)
N2 C7 C6 111(2)
C2 C3 C4 121(3)
C2 C3 C8 124(3)
C4 C3 C8 113(4)
C3 C2 C17 119(3)
C3 C2 H2 120.3
C17 C2 H2 120.2
N1 C16 S1 121(2)
N1 C16 Br1 126.7(17)
S1 C16 Br1 112.4(15)
O2 C8 N2 118.4(18)
O2 C8 C3 109(3)
N2 C8 C3 132(3)
C10 C9 N2 112(2)
C10 C9 H9A 109.1
N2 C9 H9A 109.1
C10 C9 H9B 109.1
N2 C9 H9B 109.1
H9A C9 H9B 107.8
C9 C10 C11 106(3)
C9 C10 H10A 110.5
C11 C10 H10A 110.5
C9 C10 H10B 110.5
C11 C10 H10B 110.5
H10A C10 H10B 108.7
C12 C11 C10 115(3)
C12 C11 H11A 108.6
C10 C11 H11A 108.5
C12 C11 H11B 108.6
C10 C11 H11B 108.6
H11A C11 H11B 107.5
C13 C12 C11 121(3)
C13 C12 H12A 107.0
C11 C12 H12A 107.1
C13 C12 H12B 107.0
C11 C12 H12B 107.1
H12A C12 H12B 106.8
C2 C17 Br2 133(2)
C2 C17 S2 101.3(14)
Br2 C17 S2 125(2)
C12 C13 C14 118(3)
C12 C13 H13A 107.9
C14 C13 H13A 107.8
C12 C13 H13B 107.9
C14 C13 H13B 108.0
H13A C13 H13B 107.2
C13 C14 C15 119(4)
C13 C14 H14A 107.4
C15 C14 H14A 107.6
C13 C14 H14B 107.6
C15 C14 H14B 107.6
H14A C14 H14B 107.0
C14 C15 H15A 109.3
C14 C15 H15B 109.4
H15A C15 H15B 109.5
C14 C15 H15C 109.7
H15A C15 H15C 109.5
H15B C15 H15C 109.5

loop_
_geom_bond_atom_site_label_1
_geom_bond_atom_site_label_2
_geom_bond_distance
Br1 C16 1.95(3)
Br2 C17 1.695(18)
S1 C16 1.762(14)
S1 C5 1.81(2)
S2 C17 1.76(3)
S2 C4 1.90(2)
O1 C7 1.21(4)
O2 C8 1.30(4)
N2 C7 1.32(3)
N2 C8 1.37(3)
N2 C9 1.53(3)
N1 C16 1.25(3)
N1 C6 1.53(4)
N1 H1 0.8600
C5 C6 1.17(4)
C5 C4 1.32(4)
C4 C3 1.39(4)
C6 C7 1.60(5)
C3 C2 1.29(5)
C3 C8 1.54(4)
C2 C17 1.46(5)
C2 H2 0.9300
C9 C10 1.47(4)
C9 H9A 0.9700
C9 H9B 0.9700
C10 C11 1.54(4)
C10 H10A 0.9700
C10 H10B 0.9700
C11 C12 1.50(4)
C11 H11A 0.9700
C11 H11B 0.9700
C12 C13 1.51(6)
C12 H12A 0.9700
C12 H12B 0.9700
C13 C14 1.61(10)
C13 H13A 0.9700
C13 H13B 0.9700
C14 C15 1.70(8)
C14 H14A 0.9700
C14 H14B 0.9700
C15 H15A 0.9600
C15 H15B 0.9600
C15 H15C 0.9600
